data_7201048
loop_
_publ_author_name
'Ye, Deju'
'Wang, Jinfang'
'Zhang, Xu'
'Zhou, Yu'
'Ding, Xiao'
'Feng, Enguang'
'Sun, Haifeng'
'Liu, Guannan'
'Jiang, Hualiang'
'Liu, Hong'

_publ_section_title
;
 Gold-catalyzed intramolecular hydroamination of terminal alkynes in
 aqueous media: efficient and regioselective synthesis of
 indole-1-carboxamides
;
_journal_issue 8
_journal_name_full 'Green Chemistry'
_journal_page_first 1201
_journal_paper_doi 10.1039/b904044g
_journal_volume 11
_journal_year 2009
_chemical_formula_sum 'C16 H14 N2 O'
_chemical_formula_weight 250.29
_chemical_name_common N-Benzyl-1H-indole-1-carboxamide
_chemical_name_systematic
;
N-Benzyl-1H-indole-1-carboxamide
;
_space_group_IT_number 14
_symmetry_cell_setting monoclinic
_symmetry_space_group_name_Hall '-P 2ybc'
_symmetry_space_group_name_H-M 'P 1 21/c 1'
_atom_sites_solution_hydrogens geom
_atom_sites_solution_primary direct
_atom_sites_solution_secondary difmap
_audit_creation_method SHELXL-97
_cell_angle_alpha 90.00
_cell_angle_beta 97.277(2)
_cell_angle_gamma 90.00
_cell_formula_units_Z 4
_cell_length_a 11.3034(11)
_cell_length_b 13.2485(13)
_cell_length_c 8.9142(9)
_cell_measurement_reflns_used 958
_cell_measurement_temperature 293(2)
_cell_measurement_theta_max 39.352
_cell_measurement_theta_min 4.759
_cell_volume 1324.2(2)
_computing_cell_refinement 'Bruker SMART'
_computing_data_collection 'Bruker SMART'
_computing_data_reduction 'Bruker SHELXTL'
_computing_molecular_graphics 'Bruker SHELXTL'
_computing_publication_material 'Bruker SHELXTL'
_computing_structure_refinement 'SHELXL-97 (Sheldrick, 1997)'
_computing_structure_solution 'SHELXS-97 (Sheldrick, 1990)'
_diffrn_ambient_temperature 293(2)
_diffrn_measured_fraction_theta_full 1.000
_diffrn_measured_fraction_theta_max 1.000
_diffrn_measurement_device_type 'CCD area detector'
_diffrn_measurement_method 'phi and omega scans'
_diffrn_radiation_monochromator graphite
_diffrn_radiation_source 'fine-focus sealed tube'
_diffrn_radiation_type MoK\a
_diffrn_radiation_wavelength 0.71073
_diffrn_reflns_av_R_equivalents 0.0989
_diffrn_reflns_av_sigmaI/netI 0.0932
_diffrn_reflns_limit_h_max 13
_diffrn_reflns_limit_h_min -13
_diffrn_reflns_limit_k_max 13
_diffrn_reflns_limit_k_min -16
_diffrn_reflns_limit_l_max 8
_diffrn_reflns_limit_l_min -10
_diffrn_reflns_number 7163
_diffrn_reflns_theta_full 26.00
_diffrn_reflns_theta_max 26.00
_diffrn_reflns_theta_min 1.82
_exptl_absorpt_coefficient_mu 0.080
_exptl_absorpt_correction_T_max 1.00000
_exptl_absorpt_correction_T_min 0.79624
_exptl_absorpt_correction_type empirical
_exptl_absorpt_process_details sadabs
_exptl_crystal_colour colorless
_exptl_crystal_density_diffrn 1.255
_exptl_crystal_density_method 'not measured'
_exptl_crystal_description prismatic
_exptl_crystal_F_000 528
_exptl_crystal_preparation methanol
_exptl_crystal_size_max 0.185
_exptl_crystal_size_mid 0.167
_exptl_crystal_size_min 0.081
_refine_diff_density_max 0.167
_refine_diff_density_min -0.146
_refine_diff_density_rms 0.040
_refine_ls_extinction_method none
_refine_ls_goodness_of_fit_ref 0.878
_refine_ls_hydrogen_treatment mixed
_refine_ls_matrix_type full
_refine_ls_number_parameters 176
_refine_ls_number_reflns 2601
_refine_ls_number_restraints 0
_refine_ls_restrained_S_all 0.878
_refine_ls_R_factor_all 0.1036
_refine_ls_R_factor_gt 0.0538
_refine_ls_shift/su_max 0.003
_refine_ls_shift/su_mean 0.000
_refine_ls_structure_factor_coef Fsqd
_refine_ls_weighting_details 'calc w=1/[\s^2^(Fo^2^)+(0.0299P)^2^+0.0000P] where P=(Fo^2^+2Fc^2^)/3'
_refine_ls_weighting_scheme calc
_refine_ls_wR_factor_gt 0.1006
_refine_ls_wR_factor_ref 0.1181
_reflns_number_gt 1467
_reflns_number_total 2601
_reflns_threshold_expression >2sigma(I)
_cod_data_source_file b904044g.txt
_cod_data_source_block cd2974
_cod_depositor_comments
;
The following automatic conversions were performed:
'_symmetry_cell_setting' value 'Monoclinic' changed to 'monoclinic'
according to '/home/saulius/struct/CIF-dictionaries/cif_core.dic'
dictionary named 'cif_core.dic' version 2.4.1 from 2010-06-29.

Automatic conversion script
Id: cif_fix_enum 1527 2010-12-29 10:47:43Z saulius 
;
_cod_original_sg_symbol_H-M P2(1)/c
_cod_database_code 7201048

loop_
_symmetry_equiv_pos_as_xyz
'x, y, z'
'-x, y+1/2, -z+1/2'
'-x, -y, -z'
'x, -y-1/2, z-1/2'

loop_
_atom_site_label
_atom_site_type_symbol
_atom_site_fract_x
_atom_site_fract_y
_atom_site_fract_z
_atom_site_U_iso_or_equiv
_atom_site_adp_type
_atom_site_occupancy
_atom_site_symmetry_multiplicity
_atom_site_calc_flag
_atom_site_refinement_flags
_atom_site_disorder_assembly
_atom_site_disorder_group
N1 N 0.71414(16) 0.25439(15) 0.9946(2) 0.0575(5) Uani 1 1 d . . .
N3 N 0.90124(14) 0.18593(12) 1.06544(19) 0.0458(5) Uani 1 1 d . . .
O1 O 0.74910(12) 0.15871(11) 1.20634(17) 0.0596(5) Uani 1 1 d . . .
C2 C 0.78311(19) 0.19760(16) 1.0939(3) 0.0485(6) Uani 1 1 d . . .
C4 C 0.95983(19) 0.24309(16) 0.9650(3) 0.0534(6) Uani 1 1 d . . .
H4 H 0.9255 0.2953 0.9047 0.064 Uiso 1 1 calc R . .
C5 C 1.0719(2) 0.21157(18) 0.9688(3) 0.0612(6) Uani 1 1 d . . .
H5 H 1.1285 0.2381 0.9126 0.073 Uiso 1 1 calc R . .
C6 C 1.09049(19) 0.12989(17) 1.0742(3) 0.0535(6) Uani 1 1 d . . .
C7 C 0.98333(18) 0.11492(15) 1.1342(2) 0.0477(6) Uani 1 1 d . . .
C8 C 0.9703(2) 0.03936(17) 1.2386(3) 0.0628(7) Uani 1 1 d . . .
H8 H 0.8981 0.0283 1.2757 0.075 Uiso 1 1 calc R . .
C9 C 1.0695(3) -0.01835(18) 1.2846(3) 0.0779(8) Uani 1 1 d . . .
H9 H 1.0641 -0.0688 1.3560 0.094 Uiso 1 1 calc R . .
C10 C 1.1768(3) -0.0041(2) 1.2286(3) 0.0815(8) Uani 1 1 d . . .
H10 H 1.2418 -0.0447 1.2627 0.098 Uiso 1 1 calc R . .
C11 C 1.1880(2) 0.06914(19) 1.1234(3) 0.0733(7) Uani 1 1 d . . .
H11 H 1.2601 0.0783 1.0852 0.088 Uiso 1 1 calc R . .
C12 C 0.58742(19) 0.27011(18) 1.0061(3) 0.0635(7) Uani 1 1 d . . .
H12A H 0.5675 0.3401 0.9832 0.076 Uiso 1 1 calc R . .
H12B H 0.5730 0.2573 1.1094 0.076 Uiso 1 1 calc R . .
C13 C 0.50687(18) 0.20343(18) 0.9014(2) 0.0534(6) Uani 1 1 d . . .
C14 C 0.5332(2) 0.1041(2) 0.8819(3) 0.0708(7) Uani 1 1 d . . .
H14 H 0.6023 0.0770 0.9344 0.085 Uiso 1 1 calc R . .
C15 C 0.4595(3) 0.0435(2) 0.7859(4) 0.0859(9) Uani 1 1 d . . .
H15 H 0.4791 -0.0240 0.7744 0.103 Uiso 1 1 calc R . .
C16 C 0.3571(2) 0.0818(3) 0.7069(3) 0.0841(9) Uani 1 1 d . . .
H16 H 0.3077 0.0413 0.6407 0.101 Uiso 1 1 calc R . .
C17 C 0.3292(2) 0.1812(3) 0.7277(3) 0.0825(9) Uani 1 1 d . . .
H17 H 0.2599 0.2083 0.6760 0.099 Uiso 1 1 calc R . .
C18 C 0.4030(2) 0.2407(2) 0.8242(3) 0.0689(7) Uani 1 1 d . . .
H18 H 0.3824 0.3077 0.8379 0.083 Uiso 1 1 calc R . .
H1 H 0.7372(18) 0.2749(16) 0.908(3) 0.071(8) Uiso 1 1 d . . .

loop_
_atom_site_aniso_label
_atom_site_aniso_U_11
_atom_site_aniso_U_22
_atom_site_aniso_U_33
_atom_site_aniso_U_23
_atom_site_aniso_U_13
_atom_site_aniso_U_12
N1 0.0481(12) 0.0769(14) 0.0484(13) 0.0046(11) 0.0091(10) 0.0078(10)
N3 0.0444(10) 0.0467(10) 0.0463(11) -0.0015(9) 0.0052(9) -0.0024(8)
O1 0.0600(10) 0.0697(11) 0.0504(10) 0.0035(8) 0.0121(8) -0.0068(8)
C2 0.0500(14) 0.0515(14) 0.0440(14) -0.0073(11) 0.0062(12) -0.0046(11)
C4 0.0534(14) 0.0572(14) 0.0498(14) 0.0034(11) 0.0071(11) -0.0082(11)
C5 0.0489(14) 0.0716(17) 0.0648(16) 0.0033(13) 0.0138(12) -0.0052(12)
C6 0.0468(14) 0.0534(14) 0.0592(16) -0.0118(12) 0.0028(12) 0.0019(11)
C7 0.0504(14) 0.0399(12) 0.0510(14) -0.0079(11) -0.0011(11) -0.0008(10)
C8 0.0701(17) 0.0482(14) 0.0692(18) 0.0012(13) 0.0051(14) 0.0014(12)
C9 0.099(2) 0.0539(16) 0.080(2) 0.0093(14) 0.0064(18) 0.0078(15)
C10 0.081(2) 0.0672(18) 0.092(2) -0.0016(17) -0.0050(17) 0.0229(15)
C11 0.0619(17) 0.0703(18) 0.087(2) -0.0096(16) 0.0049(15) 0.0083(14)
C12 0.0529(15) 0.0787(17) 0.0600(16) -0.0027(13) 0.0109(12) 0.0147(13)
C13 0.0416(13) 0.0690(16) 0.0514(14) 0.0080(13) 0.0129(11) 0.0089(12)
C14 0.0595(16) 0.0702(18) 0.081(2) 0.0105(15) 0.0006(15) 0.0068(14)
C15 0.083(2) 0.0692(19) 0.105(2) 0.0004(17) 0.010(2) -0.0029(17)
C16 0.0640(19) 0.102(2) 0.086(2) 0.0004(19) 0.0086(17) -0.0223(17)
C17 0.0477(16) 0.118(3) 0.081(2) 0.0103(19) 0.0018(15) 0.0088(17)
C18 0.0523(15) 0.0828(19) 0.0721(19) 0.0080(15) 0.0099(14) 0.0131(14)

loop_
_atom_type_symbol
_atom_type_description
_atom_type_scat_dispersion_real
_atom_type_scat_dispersion_imag
_atom_type_scat_source
C C 0.0033 0.0016 'International Tables Vol C Tables 4.2.6.8 and 6.1.1.4'
H H 0.0000 0.0000 'International Tables Vol C Tables 4.2.6.8 and 6.1.1.4'
N N 0.0061 0.0033 'International Tables Vol C Tables 4.2.6.8 and 6.1.1.4'
O O 0.0106 0.0060 'International Tables Vol C Tables 4.2.6.8 and 6.1.1.4'

loop_
_geom_angle_atom_site_label_1
_geom_angle_atom_site_label_2
_geom_angle_atom_site_label_3
_geom_angle
_geom_angle_site_symmetry_1
_geom_angle_site_symmetry_3
_geom_angle_publ_flag
C2 N1 C12 121.9(2) . . ?
C2 N1 H1 122.5(14) . . ?
C12 N1 H1 114.5(14) . . ?
C2 N3 C4 126.53(18) . . ?
C2 N3 C7 125.96(18) . . ?
C4 N3 C7 107.50(16) . . ?
O1 C2 N1 124.0(2) . . ?
O1 C2 N3 120.3(2) . . ?
N1 C2 N3 115.7(2) . . ?
C5 C4 N3 109.9(2) . . ?
C5 C4 H4 125.1 . . ?
N3 C4 H4 125.1 . . ?
C4 C5 C6 108.3(2) . . ?
C4 C5 H5 125.8 . . ?
C6 C5 H5 125.8 . . ?
C11 C6 C7 119.2(2) . . ?
C11 C6 C5 133.6(2) . . ?
C7 C6 C5 107.23(19) . . ?
C8 C7 C6 122.0(2) . . ?
C8 C7 N3 130.9(2) . . ?
C6 C7 N3 107.10(19) . . ?
C9 C8 C7 116.7(2) . . ?
C9 C8 H8 121.6 . . ?
C7 C8 H8 121.6 . . ?
C8 C9 C10 122.4(2) . . ?
C8 C9 H9 118.8 . . ?
C10 C9 H9 118.8 . . ?
C11 C10 C9 120.4(3) . . ?
C11 C10 H10 119.8 . . ?
C9 C10 H10 119.8 . . ?
C10 C11 C6 119.3(2) . . ?
C10 C11 H11 120.4 . . ?
C6 C11 H11 120.4 . . ?
N1 C12 C13 113.18(18) . . ?
N1 C12 H12A 108.9 . . ?
C13 C12 H12A 108.9 . . ?
N1 C12 H12B 108.9 . . ?
C13 C12 H12B 108.9 . . ?
H12A C12 H12B 107.8 . . ?
C14 C13 C18 117.9(2) . . ?
C14 C13 C12 121.3(2) . . ?
C18 C13 C12 120.7(2) . . ?
C13 C14 C15 121.1(2) . . ?
C13 C14 H14 119.4 . . ?
C15 C14 H14 119.4 . . ?
C16 C15 C14 120.5(3) . . ?
C16 C15 H15 119.7 . . ?
C14 C15 H15 119.7 . . ?
C17 C16 C15 118.6(3) . . ?
C17 C16 H16 120.7 . . ?
C15 C16 H16 120.7 . . ?
C18 C17 C16 120.4(3) . . ?
C18 C17 H17 119.8 . . ?
C16 C17 H17 119.8 . . ?
C17 C18 C13 121.4(3) . . ?
C17 C18 H18 119.3 . . ?
C13 C18 H18 119.3 . . ?

loop_
_geom_bond_atom_site_label_1
_geom_bond_atom_site_label_2
_geom_bond_distance
_geom_bond_site_symmetry_2
_geom_bond_publ_flag
N1 C2 1.335(3) . ?
N1 C12 1.464(3) . ?
N1 H1 0.89(2) . ?
N3 C2 1.399(2) . ?
N3 C4 1.401(2) . ?
N3 C7 1.406(2) . ?
O1 C2 1.231(2) . ?
C4 C5 1.330(3) . ?
C4 H4 0.9300 . ?
C5 C6 1.431(3) . ?
C5 H5 0.9300 . ?
C6 C11 1.390(3) . ?
C6 C7 1.399(3) . ?
C7 C8 1.387(3) . ?
C8 C9 1.376(3) . ?
C8 H8 0.9300 . ?
C9 C10 1.382(4) . ?
C9 H9 0.9300 . ?
C10 C11 1.367(3) . ?
C10 H10 0.9300 . ?
C11 H11 0.9300 . ?
C12 C13 1.505(3) . ?
C12 H12A 0.9700 . ?
C12 H12B 0.9700 . ?
C13 C14 1.365(3) . ?
C13 C18 1.375(3) . ?
C14 C15 1.375(3) . ?
C14 H14 0.9300 . ?
C15 C16 1.374(4) . ?
C15 H15 0.9300 . ?
C16 C17 1.371(4) . ?
C16 H16 0.9300 . ?
C17 C18 1.369(3) . ?
C17 H17 0.9300 . ?
C18 H18 0.9300 . ?

loop_
_geom_hbond_atom_site_label_D
_geom_hbond_atom_site_label_H
_geom_hbond_atom_site_label_A
_geom_hbond_distance_DH
_geom_hbond_distance_HA
_geom_hbond_distance_DA
_geom_hbond_angle_DHA
_geom_hbond_site_symmetry_A
N1 H1 O1 0.89(2) 2.02(2) 2.889(3) 165.1(19) 4_565

loop_
_geom_torsion_atom_site_label_1
_geom_torsion_atom_site_label_2
_geom_torsion_atom_site_label_3
_geom_torsion_atom_site_label_4
_geom_torsion
_geom_torsion_site_symmetry_1
_geom_torsion_site_symmetry_2
_geom_torsion_site_symmetry_3
_geom_torsion_site_symmetry_4
_geom_torsion_publ_flag
C12 N1 C2 O1 -4.1(3) . . . . ?
C12 N1 C2 N3 177.50(18) . . . . ?
C4 N3 C2 O1 -164.19(19) . . . . ?
C7 N3 C2 O1 15.1(3) . . . . ?
C4 N3 C2 N1 14.2(3) . . . . ?
C7 N3 C2 N1 -166.48(19) . . . . ?
C2 N3 C4 C5 179.2(2) . . . . ?
C7 N3 C4 C5 -0.2(2) . . . . ?
N3 C4 C5 C6 0.4(3) . . . . ?
C4 C5 C6 C11 -179.9(2) . . . . ?
C4 C5 C6 C7 -0.5(3) . . . . ?
C11 C6 C7 C8 -1.8(3) . . . . ?
C5 C6 C7 C8 178.7(2) . . . . ?
C11 C6 C7 N3 179.89(19) . . . . ?
C5 C6 C7 N3 0.4(2) . . . . ?
C2 N3 C7 C8 2.3(3) . . . . ?
C4 N3 C7 C8 -178.3(2) . . . . ?
C2 N3 C7 C6 -179.53(18) . . . . ?
C4 N3 C7 C6 -0.1(2) . . . . ?
C6 C7 C8 C9 2.1(3) . . . . ?
N3 C7 C8 C9 -179.9(2) . . . . ?
C7 C8 C9 C10 -1.2(4) . . . . ?
C8 C9 C10 C11 -0.1(4) . . . . ?
C9 C10 C11 C6 0.5(4) . . . . ?
C7 C6 C11 C10 0.4(4) . . . . ?
C5 C6 C11 C10 179.7(2) . . . . ?
C2 N1 C12 C13 -99.5(3) . . . . ?
N1 C12 C13 C14 42.1(3) . . . . ?
N1 C12 C13 C18 -139.0(2) . . . . ?
C18 C13 C14 C15 1.2(4) . . . . ?
C12 C13 C14 C15 -179.9(2) . . . . ?
C13 C14 C15 C16 0.1(4) . . . . ?
C14 C15 C16 C17 -1.0(4) . . . . ?
C15 C16 C17 C18 0.7(4) . . . . ?
C16 C17 C18 C13 0.7(4) . . . . ?
C14 C13 C18 C17 -1.6(3) . . . . ?
C12 C13 C18 C17 179.5(2) . . . . ?

loop_
_cod_related_entry_id
_cod_related_entry_database
_cod_related_entry_code
1 ChemSpider 25946701
